data_2231242
loop_
_publ_author_name
'Ojwach, Stephen O.'
'Omondi, Bernard'
'Darkwa, James'

_publ_section_title
;
 [Bis(pyridin-2-ylmethyl) ether]trichloridorhodium(III) dichloromethane
 monosolvate: unusual hydrolysis of the methylene bridge in
 (pyrazolylmethyl)pyridine
;
_journal_coeditor_code OM2440
_journal_issue 8
_journal_name_full 'Acta Crystallographica Section E'
_journal_page_first m1097
_journal_paper_doi 10.1107/S1600536811027644
_journal_volume 67
_journal_year 2011
_chemical_formula_iupac '[Rh Cl3 (C12 H12 N2 O)], C H2 Cl2'
_chemical_formula_moiety 'C12 H12 Cl3 N2 O Rh, C H2 Cl2'
_chemical_formula_sum 'C13 H14 Cl5 N2 O Rh'
_chemical_formula_weight 494.42
_chemical_name_systematic
;
[Bis(pyridin-2-ylmethyl) ether]trichloridorhodium(III) dichloromethane
monosolvate
;
_space_group_IT_number 14
_symmetry_cell_setting monoclinic
_symmetry_space_group_name_Hall '-P 2ybc'
_symmetry_space_group_name_H-M 'P 1 21/c 1'
_atom_sites_solution_hydrogens geom
_atom_sites_solution_primary direct
_atom_sites_solution_secondary difmap
_audit_conform_dict_name cif_core.dic
_audit_conform_dict_version 2.4
_audit_creation_method 'WinGX routine CIF_UPDATE'
_cell_angle_alpha 90
_cell_angle_beta 95.071(4)
_cell_angle_gamma 90
_cell_formula_units_Z 4
_cell_length_a 9.5360(18)
_cell_length_b 12.527(2)
_cell_length_c 14.340(3)
_cell_measurement_reflns_used 31705
_cell_measurement_temperature 100(2)
_cell_measurement_theta_max 28.57
_cell_measurement_theta_min 2.14
_cell_volume 1706.3(6)
_computing_cell_refinement 'SAINT-Plus (Bruker, 2007)'
_computing_data_collection 'APEX2 (Bruker, 2007)'
_computing_data_reduction 'SAINT-Plus and XPREP (Bruker, 2007)'
_computing_molecular_graphics 'DIAMOND (Brandenburg & Putz, 2005) and ORTEP-3 (Farrugia, 1997)'
_computing_publication_material 'WinGX (Farrugia, 1999)'
_computing_structure_refinement 'SHELXL97 (Sheldrick, 2008)'
_computing_structure_solution 'SHELXS97 (Sheldrick, 2008)'
_diffrn_ambient_temperature 100(2)
_diffrn_measured_fraction_theta_full 0.983
_diffrn_measured_fraction_theta_max 0.983
_diffrn_measurement_device_type 'Bruker X8 APEXII 4K KappaCCD'
_diffrn_measurement_method '\f and \w'
_diffrn_radiation_monochromator graphite
_diffrn_radiation_type MoK\a
_diffrn_radiation_wavelength 0.71073
_diffrn_reflns_av_R_equivalents 0.1021
_diffrn_reflns_limit_h_max 12
_diffrn_reflns_limit_h_min -12
_diffrn_reflns_limit_k_max 16
_diffrn_reflns_limit_k_min -15
_diffrn_reflns_limit_l_max 19
_diffrn_reflns_limit_l_min -19
_diffrn_reflns_number 30694
_diffrn_reflns_theta_full 28.57
_diffrn_reflns_theta_max 28.57
_diffrn_reflns_theta_min 2.14
_diffrn_standards_decay_% 0
_diffrn_standards_interval_count 0
_diffrn_standards_interval_time 0
_diffrn_standards_number 0
_exptl_absorpt_coefficient_mu 1.784
_exptl_absorpt_correction_T_max 0.9161
_exptl_absorpt_correction_T_min 0.7883
_exptl_absorpt_correction_type multi-scan
_exptl_absorpt_process_details '(SADABS; Bruker, 2007)'
_exptl_crystal_colour brown
_exptl_crystal_density_diffrn 1.925
_exptl_crystal_density_method 'not measured'
_exptl_crystal_description block
_exptl_crystal_F_000 976
_exptl_crystal_size_max 0.14
_exptl_crystal_size_mid 0.13
_exptl_crystal_size_min 0.05
_refine_diff_density_max 1.498
_refine_diff_density_min -1.247
_refine_ls_extinction_method none
_refine_ls_goodness_of_fit_ref 1.079
_refine_ls_hydrogen_treatment constr
_refine_ls_matrix_type full
_refine_ls_number_parameters 199
_refine_ls_number_reflns 4276
_refine_ls_number_restraints 0
_refine_ls_restrained_S_all 1.079
_refine_ls_R_factor_all 0.09
_refine_ls_R_factor_gt 0.0479
_refine_ls_shift/su_max 0
_refine_ls_shift/su_mean 0
_refine_ls_structure_factor_coef Fsqd
_refine_ls_weighting_details 'calc w=1/[\s^2^(Fo^2^)+(0.0602P)^2^+6.0697P] where P=(Fo^2^+2Fc^2^)/3'
_refine_ls_weighting_scheme calc
_refine_ls_wR_factor_gt 0.114
_refine_ls_wR_factor_ref 0.1392
_reflns_number_gt 2925
_reflns_number_total 4276
_reflns_threshold_expression I>2\s(I)
_cod_data_source_file om2440.cif
_cod_data_source_block I
_cod_original_sg_symbol_H-M 'P 21/c'
_cod_database_code 2231242
_cod_database_fobs_code 2231242

loop_
_symmetry_equiv_pos_as_xyz
'x, y, z'
'-x, y+1/2, -z+1/2'
'-x, -y, -z'
'x, -y-1/2, z-1/2'

loop_
_atom_site_type_symbol
_atom_site_label
_atom_site_fract_x
_atom_site_fract_y
_atom_site_fract_z
_atom_site_U_iso_or_equiv
_atom_site_adp_type
_atom_site_calc_flag
_atom_site_refinement_flags
_atom_site_occupancy
_atom_site_symmetry_multiplicity
C C1 0.9453(6) 0.3170(5) 0.5707(4) 0.0220(12) Uani d . 1 1
C C2 0.9516(6) 0.3990(5) 0.6344(4) 0.0250(13) Uani d . 1 1
H H2 0.9982 0.3893 0.6952 0.03 Uiso calc R 1 1
C C3 0.8896(7) 0.4959(5) 0.6095(4) 0.0286(14) Uani d . 1 1
H H3 0.8936 0.5538 0.6525 0.034 Uiso calc R 1 1
C C4 0.8218(7) 0.5068(5) 0.5210(4) 0.0284(14) Uani d . 1 1
H H4 0.7789 0.5727 0.5022 0.034 Uiso calc R 1 1
C C5 0.8166(6) 0.4224(5) 0.4604(4) 0.0238(13) Uani d . 1 1
H H5 0.7684 0.43 0.3999 0.029 Uiso calc R 1 1
C C6 1.0152(6) 0.2118(5) 0.5914(4) 0.0213(12) Uani d . 1 1
H H6A 1.1158 0.2167 0.5797 0.026 Uiso calc R 1 1
H H6B 1.0101 0.194 0.6583 0.026 Uiso calc R 1 1
C C7 0.8409(6) 0.0651(5) 0.5762(4) 0.0240(13) Uani d . 1 1
H H7A 0.8595 0.0672 0.6452 0.029 Uiso calc R 1 1
H H7B 0.8459 -0.0103 0.556 0.029 Uiso calc R 1 1
C C8 0.6967(6) 0.1079(5) 0.5489(4) 0.0217(12) Uani d . 1 1
C C9 0.5837(6) 0.0877(5) 0.6005(4) 0.0248(13) Uani d . 1 1
H H9 0.5973 0.05 0.6581 0.03 Uiso calc R 1 1
C C10 0.4508(7) 0.1230(5) 0.5677(4) 0.0285(14) Uani d . 1 1
H H10 0.372 0.11 0.6023 0.034 Uiso calc R 1 1
C C11 0.4352(6) 0.1776(5) 0.4833(4) 0.0284(14) Uani d . 1 1
H H11 0.3447 0.2014 0.4589 0.034 Uiso calc R 1 1
C C12 0.5499(6) 0.1970(5) 0.4353(4) 0.0272(13) Uani d . 1 1
H H12 0.5381 0.2353 0.378 0.033 Uiso calc R 1 1
C C13 0.5353(9) 0.4120(7) 0.6578(7) 0.053(2) Uani d . 1 1
H H13A 0.6165 0.3889 0.7009 0.064 Uiso calc R 1 1
H H13B 0.5467 0.3812 0.5953 0.064 Uiso calc R 1 1
N N1 0.8778(5) 0.3292(4) 0.4846(3) 0.0179(10) Uani d . 1 1
N N2 0.6797(5) 0.1632(4) 0.4675(3) 0.0212(10) Uani d . 1 1
O O1 0.9483(4) 0.1273(3) 0.5336(3) 0.0204(8) Uani d . 1 1
Cl Cl1 1.08727(15) 0.21896(12) 0.35869(10) 0.0231(3) Uani d . 1 1
Cl Cl2 0.76119(16) 0.27205(13) 0.27541(10) 0.0255(3) Uani d . 1 1
Cl Cl3 0.83695(15) 0.02382(12) 0.33886(9) 0.0231(3) Uani d . 1 1
Cl Cl4 0.5347(2) 0.55102(18) 0.64998(18) 0.0583(6) Uani d . 1 1
Cl Cl5 0.3773(2) 0.36285(18) 0.69904(14) 0.0513(5) Uani d . 1 1
Rh Rh1 0.86208(5) 0.19166(4) 0.40861(3) 0.01818(13) Uani d . 1 1

loop_
_atom_site_aniso_label
_atom_site_aniso_U_11
_atom_site_aniso_U_22
_atom_site_aniso_U_33
_atom_site_aniso_U_12
_atom_site_aniso_U_13
_atom_site_aniso_U_23
C1 0.020(3) 0.023(3) 0.025(3) -0.002(2) 0.010(2) 0.002(2)
C2 0.026(3) 0.028(4) 0.021(3) -0.007(3) 0.006(2) 0.003(2)
C3 0.037(4) 0.018(3) 0.032(3) -0.002(3) 0.014(3) -0.004(2)
C4 0.030(3) 0.018(3) 0.039(3) 0.003(2) 0.011(3) 0.002(3)
C5 0.023(3) 0.025(3) 0.024(3) 0.002(2) 0.006(2) 0.006(2)
C6 0.018(3) 0.019(3) 0.026(3) -0.001(2) 0.001(2) -0.001(2)
C7 0.025(3) 0.023(3) 0.024(3) -0.002(2) 0.007(2) 0.005(2)
C8 0.023(3) 0.018(3) 0.024(3) -0.003(2) 0.005(2) 0.000(2)
C9 0.026(3) 0.025(3) 0.024(3) -0.007(3) 0.007(2) -0.002(2)
C10 0.023(3) 0.029(4) 0.035(3) -0.006(3) 0.010(3) -0.006(3)
C11 0.016(3) 0.029(4) 0.039(3) -0.002(2) -0.001(2) -0.004(3)
C12 0.024(3) 0.027(4) 0.029(3) -0.004(3) 0.000(2) -0.005(3)
C13 0.042(5) 0.040(5) 0.077(6) 0.013(4) 0.008(4) 0.013(4)
N1 0.016(2) 0.016(3) 0.023(2) -0.0009(18) 0.0045(18) 0.0013(18)
N2 0.020(2) 0.021(3) 0.023(2) -0.0013(19) 0.0039(19) -0.0011(19)
O1 0.018(2) 0.022(2) 0.0219(19) -0.0005(16) 0.0038(15) 0.0005(16)
Cl1 0.0195(7) 0.0223(8) 0.0283(7) -0.0014(5) 0.0060(5) -0.0002(5)
Cl2 0.0257(7) 0.0280(8) 0.0227(7) 0.0011(6) 0.0018(5) 0.0037(6)
Cl3 0.0247(7) 0.0205(8) 0.0244(6) -0.0026(6) 0.0041(5) -0.0008(5)
Cl4 0.0419(12) 0.0495(13) 0.0855(16) 0.0110(9) 0.0173(11) 0.0111(11)
Cl5 0.0472(12) 0.0535(13) 0.0525(11) 0.0010(9) 0.0010(9) 0.0028(9)
Rh1 0.0174(2) 0.0170(2) 0.0204(2) -0.00075(18) 0.00326(15) 0.00144(18)

loop_
_atom_type_symbol
_atom_type_description
_atom_type_scat_dispersion_real
_atom_type_scat_dispersion_imag
_atom_type_scat_source
C C 0.0033 0.0016 'International Tables Vol C Tables 4.2.6.8 and 6.1.1.4'
H H 0 0 'International Tables Vol C Tables 4.2.6.8 and 6.1.1.4'
N N 0.0061 0.0033 'International Tables Vol C Tables 4.2.6.8 and 6.1.1.4'
Cl Cl 0.1484 0.1585 'International Tables Vol C Tables 4.2.6.8 and 6.1.1.4'
Rh Rh -1.1178 0.9187 'International Tables Vol C Tables 4.2.6.8 and 6.1.1.4'
O O 0.0106 0.006 'International Tables Vol C Tables 4.2.6.8 and 6.1.1.4'

loop_
_geom_angle_atom_site_label_1
_geom_angle_atom_site_label_2
_geom_angle_atom_site_label_3
_geom_angle
_geom_angle_publ_flag
N1 C1 C2 120.8(5) ?
N1 C1 C6 116.8(5) ?
C2 C1 C6 122.3(5) ?
C1 C2 C3 119.5(6) ?
C1 C2 H2 120.2 ?
C3 C2 H2 120.2 ?
C4 C3 C2 118.6(6) ?
C4 C3 H3 120.7 ?
C2 C3 H3 120.7 ?
C5 C4 C3 119.8(6) ?
C5 C4 H4 120.1 ?
C3 C4 H4 120.1 ?
N1 C5 C4 121.3(6) ?
N1 C5 H5 119.3 ?
C4 C5 H5 119.3 ?
O1 C6 C1 111.2(5) ?
O1 C6 H6A 109.4 ?
C1 C6 H6A 109.4 ?
O1 C6 H6B 109.4 ?
C1 C6 H6B 109.4 ?
H6A C6 H6B 108 ?
O1 C7 C8 111.2(5) ?
O1 C7 H7A 109.4 ?
C8 C7 H7A 109.4 ?
O1 C7 H7B 109.4 ?
C8 C7 H7B 109.4 ?
H7A C7 H7B 108 ?
N2 C8 C9 121.0(6) ?
N2 C8 C7 116.5(5) ?
C9 C8 C7 122.4(5) ?
C8 C9 C10 119.5(6) ?
C8 C9 H9 120.2 ?
C10 C9 H9 120.2 ?
C9 C10 C11 118.5(6) ?
C9 C10 H10 120.7 ?
C11 C10 H10 120.7 ?
C12 C11 C10 120.0(6) ?
C12 C11 H11 120 ?
C10 C11 H11 120 ?
N2 C12 C11 121.5(6) ?
N2 C12 H12 119.2 ?
C11 C12 H12 119.2 ?
Cl4 C13 Cl5 111.6(4) ?
Cl4 C13 H13A 109.3 ?
Cl5 C13 H13A 109.3 ?
Cl4 C13 H13B 109.3 ?
Cl5 C13 H13B 109.3 ?
H13A C13 H13B 108 ?
C5 N1 C1 119.9(5) ?
C5 N1 Rh1 126.1(4) ?
C1 N1 Rh1 113.5(4) ?
C12 N2 C8 119.4(5) ?
C12 N2 Rh1 126.6(4) ?
C8 N2 Rh1 114.0(4) ?
C6 O1 C7 116.0(4) ?
C6 O1 Rh1 109.3(3) ?
C7 O1 Rh1 109.3(3) ?
N2 Rh1 N1 87.23(19) y
N2 Rh1 O1 81.99(17) y
N1 Rh1 O1 82.03(17) y
N2 Rh1 Cl2 96.40(14) y
N1 Rh1 Cl2 94.57(13) y
N2 Rh1 Cl3 87.75(14) y
O1 Rh1 Cl3 92.19(12) y
Cl2 Rh1 Cl3 91.09(6) y
N1 Rh1 Cl1 90.78(13) y
O1 Rh1 Cl1 90.98(11) y
Cl2 Rh1 Cl1 90.56(5) y
Cl3 Rh1 Cl1 93.59(5) y
N1 Rh1 Cl3 172.82(13) y
N2 Rh1 Cl1 172.89(14) y
O1 Rh1 Cl2 176.29(12) y

loop_
_geom_bond_atom_site_label_1
_geom_bond_atom_site_label_2
_geom_bond_distance
_geom_bond_publ_flag
C1 N1 1.349(7) ?
C1 C2 1.373(8) ?
C1 C6 1.495(8) ?
C2 C3 1.384(9) ?
C2 H2 0.95 ?
C3 C4 1.380(9) ?
C3 H3 0.95 ?
C4 C5 1.367(9) ?
C4 H4 0.95 ?
C5 N1 1.336(7) ?
C5 H5 0.95 ?
C6 O1 1.456(7) ?
C6 H6A 0.99 ?
C6 H6B 0.99 ?
C7 O1 1.462(7) ?
C7 C8 1.496(8) ?
C7 H7A 0.99 ?
C7 H7B 0.99 ?
C8 N2 1.355(7) ?
C8 C9 1.383(8) ?
C9 C10 1.385(9) ?
C9 H9 0.95 ?
C10 C11 1.387(9) ?
C10 H10 0.95 ?
C11 C12 1.365(8) ?
C11 H11 0.95 ?
C12 N2 1.350(8) ?
C12 H12 0.95 ?
C13 Cl4 1.745(9) ?
C13 Cl5 1.777(9) ?
C13 H13A 0.99 ?
C13 H13B 0.99 ?
N1 Rh1 2.037(5) y
N2 Rh1 2.031(5) y
O1 Rh1 2.069(4) y
Cl1 Rh1 2.3479(15) y
Cl2 Rh1 2.2941(15) y
Cl3 Rh1 2.3315(15) y

loop_
_geom_torsion_atom_site_label_1
_geom_torsion_atom_site_label_2
_geom_torsion_atom_site_label_3
_geom_torsion_atom_site_label_4
_geom_torsion
N1 C1 C2 C3 -0.9(9)
C6 C1 C2 C3 177.4(5)
C1 C2 C3 C4 0.6(9)
C2 C3 C4 C5 0.4(9)
C3 C4 C5 N1 -1.0(9)
N1 C1 C6 O1 -25.6(7)
C2 C1 C6 O1 156.1(5)
O1 C7 C8 N2 24.6(7)
O1 C7 C8 C9 -158.8(5)
N2 C8 C9 C10 1.2(9)
C7 C8 C9 C10 -175.2(6)
C8 C9 C10 C11 0.1(9)
C9 C10 C11 C12 -1.1(9)
C10 C11 C12 N2 0.8(10)
C4 C5 N1 C1 0.7(8)
C4 C5 N1 Rh1 173.0(4)
C2 C1 N1 C5 0.3(8)
C6 C1 N1 C5 -178.1(5)
C2 C1 N1 Rh1 -172.9(4)
C6 C1 N1 Rh1 8.7(6)
C11 C12 N2 C8 0.6(9)
C11 C12 N2 Rh1 -176.7(5)
C9 C8 N2 C12 -1.6(9)
C7 C8 N2 C12 175.1(5)
C9 C8 N2 Rh1 176.0(4)
C7 C8 N2 Rh1 -7.4(7)
C1 C6 O1 C7 -95.4(5)
C1 C6 O1 Rh1 28.7(5)
C8 C7 O1 C6 95.3(5)
C8 C7 O1 Rh1 -28.7(5)
C12 N2 Rh1 N1 87.7(5)
C8 N2 Rh1 N1 -89.7(4)
C12 N2 Rh1 O1 170.1(5)
C8 N2 Rh1 O1 -7.3(4)
C12 N2 Rh1 Cl2 -6.6(5)
C8 N2 Rh1 Cl2 176.1(4)
C12 N2 Rh1 Cl3 -97.4(5)
C8 N2 Rh1 Cl3 85.2(4)
C12 N2 Rh1 Cl1 161.6(9)
C8 N2 Rh1 Cl1 -15.8(15)
C5 N1 Rh1 N2 -84.2(5)
C1 N1 Rh1 N2 88.5(4)
C5 N1 Rh1 O1 -166.5(5)
C1 N1 Rh1 O1 6.2(4)
C5 N1 Rh1 Cl2 12.0(5)
C1 N1 Rh1 Cl2 -175.3(3)
C5 N1 Rh1 Cl3 -129.9(10)
C1 N1 Rh1 Cl3 42.8(13)
C5 N1 Rh1 Cl1 102.6(4)
C1 N1 Rh1 Cl1 -84.7(4)
C6 O1 Rh1 N2 -107.8(3)
C7 O1 Rh1 N2 20.1(4)
C6 O1 Rh1 N1 -19.5(3)
C7 O1 Rh1 N1 108.4(4)
C6 O1 Rh1 Cl2 -43(2)
C7 O1 Rh1 Cl2 84.6(19)
C6 O1 Rh1 Cl3 164.8(3)
C7 O1 Rh1 Cl3 -67.3(3)
C6 O1 Rh1 Cl1 71.2(3)
C7 O1 Rh1 Cl1 -161.0(3)
